data_4345391
loop_
_publ_author_name
'Ueno, Takahiro'
'Fujinami, Takeshi'
'Matsumoto, Naohide'
'Furusawa, Masaki'
'Irie, Ryo'
'Re, Nazzareno'
'Kanetomo, Takuya'
'Ishida, Takayuki'
'Sunatsuki, Yukinari'

_publ_section_title
;
 Circular and Chainlike Copper(II)-Lanthanide(III) Complexes Generated by
 Assembly Reactions of Racemic and Chiral Copper(II) Cross-Linking Ligand
 Complexes with Ln(III)(NO3)3&#x00B7;6H2O (Ln(III) = Gd(III), Tb(III),
 Dy(III)).
;
_journal_issue 3
_journal_name_full 'Inorganic chemistry'
_journal_page_first 1679
_journal_page_last 1695
_journal_paper_doi 10.1021/acs.inorgchem.6b02668
_journal_volume 56
_journal_year 2017
_chemical_formula_moiety 'C32 H28 Cu Dy N5 O10'
_chemical_formula_sum 'C32 H28 Cu Dy N5 O10'
_chemical_formula_weight 868.65
_space_group_IT_number 14
_symmetry_cell_setting monoclinic
_symmetry_Int_Tables_number 14
_symmetry_space_group_name_Hall '-P 2yn'
_symmetry_space_group_name_H-M 'P 1 21/n 1'
_atom_sites_solution_hydrogens geom
_atom_sites_solution_primary direct
_atom_sites_solution_secondary difmap
_cell_angle_alpha 90.0000
_cell_angle_beta 106.6400(10)
_cell_angle_gamma 90.0000
_cell_formula_units_Z 4
_cell_length_a 13.1609(4)
_cell_length_b 16.3506(4)
_cell_length_c 16.2739(5)
_cell_measurement_reflns_used 25597
_cell_measurement_temperature 150
_cell_measurement_theta_max 27.43
_cell_measurement_theta_min 3.05
_cell_volume 3355.31(17)
_computing_cell_refinement 'RAPID AUTO'
_computing_data_collection 'RAPID AUTO (Rigaku, ????)'
_computing_data_reduction 'RAPID AUTO'
_computing_molecular_graphics 'CrystalStructure 4.0'
_computing_publication_material 'CrystalStructure 4.0 (Rigaku, 2010)'
_computing_structure_refinement 'CRYSTALS (Carruthers, et al., 1999)'
_computing_structure_solution 'SHELXS97 (Sheldrick, 2008)'
_diffrn_ambient_temperature 150
_diffrn_detector_area_resol_mean 10.000
_diffrn_measured_fraction_theta_full 0.992
_diffrn_measured_fraction_theta_max 0.992
_diffrn_measurement_device_type 'Rigaku R-AXIS RAPID'
_diffrn_measurement_method \w
_diffrn_radiation_type 'Mo K\a'
_diffrn_radiation_wavelength 0.71075
_diffrn_reflns_av_R_equivalents 0.0361
_diffrn_reflns_limit_h_max 17
_diffrn_reflns_limit_h_min -16
_diffrn_reflns_limit_k_max 21
_diffrn_reflns_limit_k_min -21
_diffrn_reflns_limit_l_max 21
_diffrn_reflns_limit_l_min -20
_diffrn_reflns_number 30134
_diffrn_reflns_theta_full 27.43
_diffrn_reflns_theta_max 27.43
_diffrn_standards_number 0
_exptl_absorpt_coefficient_mu 2.911
_exptl_absorpt_correction_T_max 0.392
_exptl_absorpt_correction_T_min 0.366
_exptl_absorpt_correction_type numerical
_exptl_absorpt_process_details 'NUMABS (Rigaku, 1999)'
_exptl_crystal_colour blue
_exptl_crystal_density_diffrn 1.719
_exptl_crystal_density_method 'not measured'
_exptl_crystal_description block
_exptl_crystal_F_000 1720.00
_exptl_crystal_size_max 0.486
_exptl_crystal_size_mid 0.326
_exptl_crystal_size_min 0.322
_refine_diff_density_max 1.600
_refine_diff_density_min -1.040
_refine_ls_extinction_method none
_refine_ls_goodness_of_fit_ref 1.248
_refine_ls_hydrogen_treatment constr
_refine_ls_number_parameters 470
_refine_ls_number_reflns 6783
_refine_ls_R_factor_gt 0.0337
_refine_ls_shift/su_max 0.000
_refine_ls_structure_factor_coef Fsqd
_refine_ls_weighting_details
;
    Chebychev polynomial with 3 parameters (Carruthers & Watkin, 1979)
    685.2730    931.8110    255.8640
;
_refine_ls_weighting_scheme calc
_refine_ls_wR_factor_ref 0.0389
_reflns_number_gt 6783
_reflns_number_total 7590
_reflns_threshold_expression F^2^>2.0\s(F^2^)
_cod_data_source_file ic6b02668_si_003.cif
_cod_data_source_block Cu(RR)(SS)Dy(NO3)2-150K
_cod_original_cell_volume 3355.32(16)
_cod_database_code 4345391

loop_
_symmetry_equiv_pos_site_id
_symmetry_equiv_pos_as_xyz
1 +X,+Y,+Z
2 1/2-X,1/2+Y,1/2-Z
3 -X,-Y,-Z
4 1/2+X,1/2-Y,1/2+Z

loop_
_atom_site_label
_atom_site_type_symbol
_atom_site_fract_x
_atom_site_fract_y
_atom_site_fract_z
_atom_site_U_iso_or_equiv
_atom_site_adp_type
_atom_site_occupancy
_atom_site_symmetry_multiplicity
_atom_site_calc_flag
_atom_site_refinement_flags
Dy1 Dy 0.367220(10) 0.322420(10) 0.069520(10) 0.02565(3) Uani 1.0 4 d .
Cu1 Cu 0.33403(2) 0.52575(2) 0.05931(2) 0.02382(8) Uani 1.0 4 d .
O1 O 0.45049(14) 0.44843(11) 0.09903(12) 0.0276(5) Uani 1.0 4 d .
O2 O 0.25211(14) 0.42718(12) 0.02246(12) 0.0312(5) Uani 1.0 4 d .
O3 O 0.43196(13) 0.32490(12) -0.04232(11) 0.0292(5) Uani 1.0 4 d .
O4 O 0.20252(16) 0.28347(12) -0.04110(15) 0.0430(6) Uani 1.0 4 d .
O5 O 0.3962(2) 0.3222(2) 0.22176(15) 0.0661(9) Uani 1.0 4 d .
O6 O 0.2430(3) 0.2861(3) 0.1466(2) 0.0911(12) Uani 1.0 4 d .
O7 O 0.2884(3) 0.2734(3) 0.2862(3) 0.1087(15) Uani 1.0 4 d .
O8 O 0.52548(19) 0.23900(14) 0.13382(16) 0.0533(7) Uani 1.0 4 d .
O9 O 0.37988(18) 0.17637(15) 0.07762(18) 0.0567(7) Uani 1.0 4 d .
O10 O 0.5179(3) 0.10655(14) 0.14543(18) 0.0634(9) Uani 1.0 4 d .
N1 N 0.41975(16) 0.62211(14) 0.06812(14) 0.0256(6) Uani 1.0 4 d .
N2 N 0.21517(16) 0.59566(13) 0.00170(13) 0.0245(6) Uani 1.0 4 d .
N3 N 0.3072(3) 0.2928(3) 0.2210(3) 0.0612(11) Uani 1.0 4 d .
N4 N 0.4752(2) 0.17154(17) 0.12112(16) 0.0412(7) Uani 1.0 4 d .
N5 N 0.3029(2) 0.5241(2) 0.19836(17) 0.0487(9) Uani 1.0 4 d .
C1 C 0.55146(19) 0.47287(17) 0.13578(16) 0.0262(7) Uani 1.0 4 d .
C2 C 0.6230(3) 0.41735(18) 0.18646(19) 0.0346(8) Uani 1.0 4 d .
C3 C 0.7284(3) 0.4381(2) 0.2250(2) 0.0397(9) Uani 1.0 4 d .
C4 C 0.7644(2) 0.5152(2) 0.21306(19) 0.0370(8) Uani 1.0 4 d .
C5 C 0.6944(2) 0.57070(19) 0.16229(17) 0.0312(7) Uani 1.0 4 d .
C6 C 0.58756(19) 0.55173(16) 0.12301(16) 0.0253(7) Uani 1.0 4 d .
C7 C 0.5217(2) 0.61887(16) 0.07327(17) 0.0269(7) Uani 1.0 4 d .
C8 C 0.36089(19) 0.69512(15) 0.02727(17) 0.0264(7) Uani 1.0 4 d .
C9 C 0.4003(2) 0.77361(18) 0.0771(2) 0.0342(8) Uani 1.0 4 d .
C10 C 0.4239(3) 0.7742(2) 0.1647(2) 0.0491(10) Uani 1.0 4 d .
C11 C 0.4583(3) 0.8467(3) 0.2105(3) 0.0625(12) Uani 1.0 4 d .
C12 C 0.4668(3) 0.9165(3) 0.1684(3) 0.0618(12) Uani 1.0 4 d .
C13 C 0.4399(4) 0.9182(3) 0.0792(3) 0.0618(13) Uani 1.0 4 d .
C14 C 0.4067(3) 0.84517(19) 0.0325(3) 0.0499(11) Uani 1.0 4 d .
C15 C 0.24204(18) 0.68318(17) 0.02250(15) 0.0243(6) Uani 1.0 4 d .
C16 C 0.1738(2) 0.74481(17) -0.03855(17) 0.0293(7) Uani 1.0 4 d .
C17 C 0.1770(3) 0.7514(2) -0.12209(19) 0.0423(9) Uani 1.0 4 d .
C18 C 0.1216(3) 0.8117(3) -0.1763(3) 0.0514(10) Uani 1.0 4 d .
C19 C 0.0639(4) 0.8690(4) -0.1446(4) 0.0871(17) Uani 1.0 4 d .
C20 C 0.0612(5) 0.8641(4) -0.0598(4) 0.104(2) Uani 1.0 4 d .
C21 C 0.1140(3) 0.8015(3) -0.0075(3) 0.0656(13) Uani 1.0 4 d .
C22 C 0.1219(2) 0.57301(18) -0.04047(15) 0.0262(7) Uani 1.0 4 d .
C23 C 0.08941(19) 0.48922(17) -0.06235(16) 0.0265(7) Uani 1.0 4 d .
C24 C -0.0125(2) 0.4742(2) -0.12006(17) 0.0320(7) Uani 1.0 4 d .
C25 C -0.0431(3) 0.3976(2) -0.14952(19) 0.0386(8) Uani 1.0 4 d .
C26 C 0.0256(2) 0.3315(2) -0.12544(19) 0.0392(8) Uani 1.0 4 d .
C27 C 0.1247(3) 0.34299(16) -0.0683(2) 0.0331(7) Uani 1.0 4 d .
C28 C 0.15654(19) 0.42205(18) -0.03404(16) 0.0272(7) Uani 1.0 4 d .
C29 C 0.1994(3) 0.2098(2) -0.1011(3) 0.0585(11) Uani 1.0 4 d .
C30 C 0.1448(4) 0.1397(3) -0.0718(3) 0.0650(13) Uani 1.0 4 d .
C31 C 0.2984(3) 0.5150(3) 0.2658(3) 0.0489(10) Uani 1.0 4 d .
C32 C 0.2917(5) 0.5010(5) 0.3523(3) 0.131(3) Uani 1.0 4 d .
H1 H 0.5994 0.3655 0.1957 0.0395 Uiso 1.0 4 calc R
H2 H 0.7750 0.3999 0.2579 0.0446 Uiso 1.0 4 calc R
H3 H 0.8345 0.5301 0.2390 0.0423 Uiso 1.0 4 calc R
H4 H 0.7190 0.6223 0.1534 0.0369 Uiso 1.0 4 calc R
H5 H 0.3676 0.7006 -0.0309 0.0314 Uiso 1.0 4 calc R
H6 H 0.4181 0.7262 0.1936 0.0527 Uiso 1.0 4 calc R
H7 H 0.4737 0.8469 0.2700 0.0666 Uiso 1.0 4 calc R
H8 H 0.4928 0.9638 0.1991 0.0710 Uiso 1.0 4 calc R
H9 H 0.4439 0.9671 0.0512 0.0783 Uiso 1.0 4 calc R
H10 H 0.3887 0.8455 -0.0271 0.0638 Uiso 1.0 4 calc R
H11 H 0.2348 0.6940 0.0798 0.0284 Uiso 1.0 4 calc R
H12 H 0.2168 0.7143 -0.1433 0.0497 Uiso 1.0 4 calc R
H13 H 0.1229 0.8150 -0.2331 0.0580 Uiso 1.0 4 calc R
H14 H 0.0261 0.9095 -0.1809 0.1023 Uiso 1.0 4 calc R
H15 H 0.0243 0.9038 -0.0390 0.1287 Uiso 1.0 4 calc R
H16 H 0.1127 0.7985 0.0492 0.0815 Uiso 1.0 4 calc R
H17 H 0.0705 0.6133 -0.0587 0.0314 Uiso 1.0 4 calc R
H18 H -0.0590 0.5179 -0.1372 0.0379 Uiso 1.0 4 calc R
H19 H -0.1108 0.3894 -0.1863 0.0439 Uiso 1.0 4 calc R
H20 H 0.0056 0.2796 -0.1476 0.0443 Uiso 1.0 4 calc R
H21 H 0.2709 0.1926 -0.1005 0.0665 Uiso 1.0 4 calc R
H22 H 0.1589 0.2246 -0.1597 0.0664 Uiso 1.0 4 calc R
H23 H 0.0730 0.1564 -0.0725 0.0767 Uiso 1.0 4 calc R
H24 H 0.1406 0.0926 -0.1099 0.0766 Uiso 1.0 4 calc R
H25 H 0.1850 0.1245 -0.0133 0.0767 Uiso 1.0 4 calc R
H26 H 0.3634 0.4929 0.3907 0.1571 Uiso 1.0 4 calc R
H27 H 0.2586 0.5477 0.3722 0.1571 Uiso 1.0 4 calc R
H28 H 0.2493 0.4517 0.3523 0.1571 Uiso 1.0 4 calc R

loop_
_atom_site_aniso_label
_atom_site_aniso_U_11
_atom_site_aniso_U_22
_atom_site_aniso_U_33
_atom_site_aniso_U_12
_atom_site_aniso_U_13
_atom_site_aniso_U_23
Dy1 0.02265(6) 0.02479(6) 0.02684(6) -0.00282(5) 0.00279(4) 0.00306(5)
Cu1 0.01824(14) 0.02536(16) 0.02530(15) -0.00151(12) 0.00213(11) -0.00048(12)
O1 0.0214(9) 0.0260(10) 0.0315(10) -0.0023(8) 0.0016(8) -0.0010(8)
O2 0.0198(9) 0.0296(10) 0.0366(11) -0.0032(8) -0.0038(8) 0.0018(9)
O3 0.0247(9) 0.0291(9) 0.0337(10) -0.0048(9) 0.0079(7) -0.0015(9)
O4 0.0341(11) 0.0275(11) 0.0537(14) -0.0059(9) -0.0092(10) 0.0027(10)
O5 0.0685(17) 0.094(2) 0.0346(13) -0.0097(18) 0.0128(12) 0.0074(15)
O6 0.0544(17) 0.166(4) 0.0607(19) -0.027(2) 0.0292(15) 0.009(2)
O7 0.096(3) 0.171(4) 0.082(3) 0.041(3) 0.063(2) 0.059(3)
O8 0.0475(14) 0.0334(12) 0.0623(16) 0.0094(11) -0.0110(12) -0.0057(11)
O9 0.0412(12) 0.0329(11) 0.0851(18) -0.0055(12) 0.0008(12) 0.0089(14)
O10 0.088(2) 0.0321(13) 0.0630(17) 0.0177(13) 0.0102(15) 0.0160(12)
N1 0.0203(10) 0.0274(12) 0.0276(12) 0.0009(9) 0.0043(9) -0.0042(9)
N2 0.0215(10) 0.0290(12) 0.0225(11) -0.0017(9) 0.0056(8) 0.0002(9)
N3 0.0541(19) 0.082(3) 0.059(2) 0.0290(17) 0.0340(16) 0.0350(18)
N4 0.0554(16) 0.0294(13) 0.0369(14) 0.0048(13) 0.0102(12) 0.0043(12)
N5 0.0404(15) 0.073(2) 0.0332(15) 0.0088(15) 0.0107(12) 0.0034(14)
C1 0.0212(12) 0.0301(14) 0.0250(13) -0.0007(11) 0.0029(10) -0.0078(11)
C2 0.0279(14) 0.0283(14) 0.0425(16) 0.0017(12) 0.0017(12) -0.0016(13)
C3 0.0258(15) 0.0428(18) 0.0428(17) 0.0051(13) -0.0024(12) -0.0010(14)
C4 0.0202(13) 0.0478(18) 0.0381(16) -0.0020(13) 0.0006(11) -0.0067(14)
C5 0.0235(13) 0.0357(15) 0.0335(15) -0.0034(11) 0.0069(11) -0.0076(12)
C6 0.0236(13) 0.0304(14) 0.0222(12) 0.0002(11) 0.0072(10) -0.0042(10)
C7 0.0248(13) 0.0272(13) 0.0270(13) -0.0014(11) 0.0044(10) -0.0084(11)
C8 0.0254(12) 0.0257(14) 0.0279(13) -0.0002(10) 0.0072(10) -0.0016(10)
C9 0.0234(13) 0.0315(15) 0.0464(17) -0.0005(11) 0.0080(12) -0.0117(13)
C10 0.052(2) 0.0350(18) 0.0446(19) 0.0067(15) -0.0113(15) -0.0115(14)
C11 0.062(3) 0.053(3) 0.052(3) 0.0113(18) -0.0174(18) -0.0231(18)
C12 0.044(2) 0.039(2) 0.095(4) -0.0048(16) 0.007(2) -0.031(2)
C13 0.069(3) 0.0357(19) 0.091(4) -0.0139(18) 0.040(3) -0.015(2)
C14 0.061(2) 0.0318(17) 0.067(3) -0.0068(15) 0.0350(19) -0.0100(15)
C15 0.0236(11) 0.0273(13) 0.0205(12) 0.0015(11) 0.0043(9) 0.0006(11)
C16 0.0235(13) 0.0304(14) 0.0309(14) -0.0003(11) 0.0029(11) 0.0039(12)
C17 0.0481(18) 0.0422(18) 0.0336(16) 0.0027(15) 0.0071(14) 0.0069(14)
C18 0.0453(18) 0.062(3) 0.0374(17) -0.0060(18) -0.0030(14) 0.0192(17)
C19 0.064(3) 0.106(4) 0.086(4) 0.042(3) 0.013(3) 0.059(3)
C20 0.101(4) 0.126(5) 0.094(4) 0.090(4) 0.042(3) 0.056(4)
C21 0.061(3) 0.082(3) 0.061(3) 0.043(3) 0.0293(19) 0.029(3)
C22 0.0237(13) 0.0346(14) 0.0207(12) 0.0005(11) 0.0067(10) 0.0032(11)
C23 0.0185(12) 0.0373(15) 0.0234(13) -0.0036(11) 0.0056(10) 0.0044(11)
C24 0.0200(12) 0.0483(17) 0.0264(14) -0.0014(12) 0.0045(10) 0.0043(13)
C25 0.0238(14) 0.0508(19) 0.0347(16) -0.0095(13) -0.0019(12) 0.0033(13)
C26 0.0308(14) 0.0396(17) 0.0405(16) -0.0158(14) -0.0003(12) 0.0008(14)
C27 0.0276(13) 0.0320(15) 0.0349(14) -0.0075(12) 0.0013(11) 0.0053(12)
C28 0.0185(12) 0.0370(15) 0.0245(13) -0.0076(11) 0.0034(10) 0.0027(11)
C29 0.0425(19) 0.0360(18) 0.088(3) -0.0000(15) 0.0040(19) -0.0035(18)
C30 0.068(3) 0.048(2) 0.076(3) -0.009(2) 0.015(2) -0.003(2)
C31 0.0330(16) 0.076(3) 0.0362(18) -0.0053(17) 0.0072(13) -0.0001(17)
C32 0.098(4) 0.265(10) 0.030(3) -0.075(5) 0.018(3) -0.011(4)

loop_
_atom_type_symbol
_atom_type_description
_atom_type_scat_dispersion_real
_atom_type_scat_dispersion_imag
_atom_type_scat_source
C C 0.0033 0.0016
;
International Tables for Crystallography
(1992, Vol. C, Tables 4.2.6.8 and 6.1.1.4)
;
H H 0.0000 0.0000
;
International Tables for Crystallography
(1992, Vol. C, Table 6.1.1.4)
;
N N 0.0061 0.0033
;
International Tables for Crystallography
(1992, Vol. C, Tables 4.2.6.8 and 6.1.1.4)
;
O O 0.0106 0.0060
;
International Tables for Crystallography
(1992, Vol. C, Tables 4.2.6.8 and 6.1.1.4)
;
Dy Dy -0.1892 4.4098
;
International Tables for Crystallography
(1992, Vol. C, Tables 4.2.6.8 and 6.1.1.4)
;
Cu Cu 0.3201 1.2651
;
International Tables for Crystallography
(1992, Vol. C, Tables 4.2.6.8 and 6.1.1.4)
;

loop_
_geom_angle_atom_site_label_1
_geom_angle_atom_site_label_2
_geom_angle_atom_site_label_3
_geom_angle
_geom_angle_publ_flag
_geom_angle_site_symmetry_1
_geom_angle_site_symmetry_3
O1 Dy1 O2 68.25(7) yes . .
O1 Dy1 O3 83.34(8) yes . .
O1 Dy1 O4 130.07(7) yes . .
O1 Dy1 O5 82.01(10) yes . .
O1 Dy1 O6 117.59(11) yes . .
O1 Dy1 O8 96.45(7) yes . .
O1 Dy1 O9 148.59(7) yes . .
O1 Dy1 N3 101.79(9) yes . .
O1 Dy1 N4 122.80(7) yes . .
O2 Dy1 O3 94.90(7) yes . .
O2 Dy1 O4 65.63(7) yes . .
O2 Dy1 O5 104.07(10) yes . .
O2 Dy1 O6 82.78(11) yes . .
O2 Dy1 O8 164.69(7) yes . .
O2 Dy1 O9 143.16(7) yes . .
O2 Dy1 N3 95.56(9) yes . .
O2 Dy1 N4 168.75(8) yes . .
O3 Dy1 O4 82.53(8) yes . .
O3 Dy1 O5 149.63(8) yes . .
O3 Dy1 O6 155.63(9) yes . .
O3 Dy1 O8 83.21(8) yes . .
O3 Dy1 O9 91.51(9) yes . .
O3 Dy1 N3 169.46(9) yes . .
O3 Dy1 N4 88.92(8) yes . .
O4 Dy1 O5 126.83(9) yes . .
O4 Dy1 O6 74.39(9) yes . .
O4 Dy1 O8 128.78(7) yes . .
O4 Dy1 O9 79.39(7) yes . .
O4 Dy1 N3 100.63(9) yes . .
O4 Dy1 N4 104.53(7) yes . .
O5 Dy1 O6 52.45(10) yes . .
O5 Dy1 O8 72.21(10) yes . .
O5 Dy1 O9 87.35(11) yes . .
O5 Dy1 N3 26.25(10) yes . .
O5 Dy1 N4 77.05(10) yes . .
O6 Dy1 O8 105.12(11) yes . .
O6 Dy1 O9 76.82(13) yes . .
O6 Dy1 N3 26.34(9) yes . .
O6 Dy1 N4 89.37(12) yes . .
O8 Dy1 O9 52.14(8) yes . .
O8 Dy1 N3 87.04(10) yes . .
O8 Dy1 N4 26.42(8) yes . .
O9 Dy1 N3 79.30(11) yes . .
O9 Dy1 N4 25.84(8) yes . .
N3 Dy1 N4 80.55(10) yes . .
O1 Cu1 O2 83.00(8) yes . .
O1 Cu1 N1 96.78(9) yes . .
O1 Cu1 N2 170.92(9) yes . .
O2 Cu1 N1 165.87(10) yes . .
O2 Cu1 N2 92.30(8) yes . .
N1 Cu1 N2 85.87(9) yes . .
Dy1 O1 Cu1 103.15(8) yes . .
Dy1 O1 C1 134.48(16) yes . .
Cu1 O1 C1 122.34(17) yes . .
Dy1 O2 Cu1 105.37(8) yes . .
Dy1 O2 C28 126.36(18) yes . .
Cu1 O2 C28 126.76(18) yes . .
Dy1 O3 C7 132.22(18) yes . 3_665
Dy1 O4 C27 117.64(16) yes . .
Dy1 O4 C29 121.38(17) yes . .
C27 O4 C29 117.4(3) yes . .
Dy1 O5 N3 96.8(2) yes . .
Dy1 O6 N3 96.4(3) yes . .
Dy1 O8 N4 94.26(17) yes . .
Dy1 O9 N4 97.84(19) yes . .
Cu1 N1 C7 122.44(19) yes . .
Cu1 N1 C8 114.17(15) yes . .
C7 N1 C8 117.0(3) yes . .
Cu1 N2 C15 110.41(14) yes . .
Cu1 N2 C22 127.2(2) yes . .
C15 N2 C22 122.0(3) yes . .
Dy1 N3 O5 56.97(19) yes . .
Dy1 N3 O6 57.3(3) yes . .
Dy1 N3 O7 173.3(4) yes . .
O5 N3 O6 113.8(4) yes . .
O5 N3 O7 121.2(4) yes . .
O6 N3 O7 125.0(4) yes . .
Dy1 N4 O8 59.32(15) yes . .
Dy1 N4 O9 56.32(16) yes . .
Dy1 N4 O10 176.9(3) yes . .
O8 N4 O9 115.2(3) yes . .
O8 N4 O10 122.4(3) yes . .
O9 N4 O10 122.3(3) yes . .
O1 C1 C2 118.7(3) yes . .
O1 C1 C6 122.3(3) yes . .
C2 C1 C6 118.9(3) yes . .
C1 C2 C3 121.7(3) yes . .
C2 C3 C4 119.8(3) yes . .
C3 C4 C5 119.1(3) yes . .
C4 C5 C6 122.4(3) yes . .
C1 C6 C5 118.1(3) yes . .
C1 C6 C7 125.9(3) yes . .
C5 C6 C7 115.9(3) yes . .
O3 C7 N1 122.3(3) yes 3_665 .
O3 C7 C6 118.3(3) yes 3_665 .
N1 C7 C6 119.2(3) yes . .
N1 C8 C9 112.7(2) yes . .
N1 C8 C15 108.2(2) yes . .
C9 C8 C15 108.4(3) yes . .
C8 C9 C10 120.0(3) yes . .
C8 C9 C14 119.5(3) yes . .
C10 C9 C14 120.5(3) yes . .
C9 C10 C11 120.1(4) yes . .
C10 C11 C12 120.3(4) yes . .
C11 C12 C13 120.7(4) yes . .
C12 C13 C14 119.4(4) yes . .
C9 C14 C13 119.0(4) yes . .
N2 C15 C8 107.6(2) yes . .
N2 C15 C16 115.61(18) yes . .
C8 C15 C16 110.3(3) yes . .
C15 C16 C17 121.3(3) yes . .
C15 C16 C21 119.5(3) yes . .
C17 C16 C21 118.9(3) yes . .
C16 C17 C18 121.8(4) yes . .
C17 C18 C19 119.0(4) yes . .
C18 C19 C20 119.9(5) yes . .
C19 C20 C21 120.0(6) yes . .
C16 C21 C20 120.2(5) yes . .
N2 C22 C23 125.2(3) yes . .
C22 C23 C24 118.8(3) yes . .
C22 C23 C28 123.1(2) yes . .
C24 C23 C28 117.9(3) yes . .
C23 C24 C25 121.3(3) yes . .
C24 C25 C26 120.9(3) yes . .
C25 C26 C27 119.8(3) yes . .
O4 C27 C26 125.9(3) yes . .
O4 C27 C28 113.8(3) yes . .
C26 C27 C28 120.2(3) yes . .
O2 C28 C23 124.0(3) yes . .
O2 C28 C27 116.2(3) yes . .
C23 C28 C27 119.7(2) yes . .
O4 C29 C30 108.9(4) yes . .
N5 C31 C32 178.4(5) yes . .
C1 C2 H1 119.187 no . .
C3 C2 H1 119.088 no . .
C2 C3 H2 120.334 no . .
C4 C3 H2 119.826 no . .
C3 C4 H3 120.782 no . .
C5 C4 H3 120.130 no . .
C4 C5 H4 119.035 no . .
C6 C5 H4 118.592 no . .
N1 C8 H5 109.184 no . .
C9 C8 H5 108.951 no . .
C15 C8 H5 109.342 no . .
C9 C10 H6 119.575 no . .
C11 C10 H6 120.326 no . .
C10 C11 H7 119.829 no . .
C12 C11 H7 119.885 no . .
C11 C12 H8 119.994 no . .
C13 C12 H8 119.278 no . .
C12 C13 H9 119.596 no . .
C14 C13 H9 120.985 no . .
C9 C14 H10 120.858 no . .
C13 C14 H10 120.137 no . .
N2 C15 H11 107.937 no . .
C8 C15 H11 107.479 no . .
C16 C15 H11 107.629 no . .
C16 C17 H12 119.670 no . .
C18 C17 H12 118.531 no . .
C17 C18 H13 121.306 no . .
C19 C18 H13 119.647 no . .
C18 C19 H14 119.394 no . .
C20 C19 H14 120.659 no . .
C19 C20 H15 118.908 no . .
C21 C20 H15 121.038 no . .
C16 C21 H16 119.677 no . .
C20 C21 H16 120.028 no . .
N2 C22 H17 117.670 no . .
C23 C22 H17 117.137 no . .
C23 C24 H18 118.794 no . .
C25 C24 H18 119.861 no . .
C24 C25 H19 119.466 no . .
C26 C25 H19 119.674 no . .
C25 C26 H20 120.676 no . .
C27 C26 H20 119.555 no . .
O4 C29 H21 111.474 no . .
O4 C29 H22 109.415 no . .
C30 C29 H21 108.868 no . .
C30 C29 H22 108.704 no . .
H21 C29 H22 109.440 no . .
C29 C30 H23 109.275 no . .
C29 C30 H24 110.110 no . .
C29 C30 H25 109.110 no . .
H23 C30 H24 109.443 no . .
H23 C30 H25 109.440 no . .
H24 C30 H25 109.447 no . .
C31 C32 H26 108.955 no . .
C31 C32 H27 110.678 no . .
C31 C32 H28 108.867 no . .
H26 C32 H27 109.452 no . .
H26 C32 H28 109.431 no . .
H27 C32 H28 109.438 no . .

loop_
_geom_bond_atom_site_label_1
_geom_bond_atom_site_label_2
_geom_bond_distance
_geom_bond_publ_flag
_geom_bond_site_symmetry_2
Dy1 O1 2.3185(18) yes .
Dy1 O2 2.2696(19) yes .
Dy1 O3 2.220(2) yes .
Dy1 O4 2.4719(19) yes .
Dy1 O5 2.396(3) yes .
Dy1 O6 2.403(4) yes .
Dy1 O8 2.459(3) yes .
Dy1 O9 2.395(3) yes .
Dy1 N3 2.838(4) yes .
Dy1 N4 2.851(3) yes .
Cu1 O1 1.9488(18) yes .
Cu1 O2 1.9363(19) yes .
Cu1 N1 1.919(3) yes .
Cu1 N2 1.947(2) yes .
O1 C1 1.352(3) yes .
O2 C28 1.331(3) yes .
O3 C7 1.283(4) yes 3_665
O4 C27 1.390(4) yes .
O4 C29 1.543(5) yes .
O5 N3 1.264(5) yes .
O6 N3 1.267(5) yes .
O7 N3 1.198(6) yes .
O8 N4 1.272(4) yes .
O9 N4 1.254(4) yes .
O10 N4 1.214(4) yes .
N1 C7 1.321(4) yes .
N1 C8 1.474(4) yes .
N2 C15 1.490(4) yes .
N2 C22 1.278(3) yes .
N5 C31 1.126(5) yes .
C1 C2 1.395(4) yes .
C1 C6 1.410(4) yes .
C2 C3 1.390(4) yes .
C3 C4 1.380(5) yes .
C4 C5 1.386(4) yes .
C5 C6 1.402(4) yes .
C6 C7 1.487(4) yes .
C8 C9 1.527(4) yes .
C8 C15 1.556(4) yes .
C9 C10 1.369(5) yes .
C9 C14 1.392(5) yes .
C10 C11 1.404(5) yes .
C11 C12 1.353(6) yes .
C12 C13 1.392(7) yes .
C13 C14 1.415(6) yes .
C15 C16 1.516(4) yes .
C16 C17 1.376(5) yes .
C16 C21 1.400(6) yes .
C17 C18 1.383(5) yes .
C18 C19 1.396(7) yes .
C19 C20 1.392(9) yes .
C20 C21 1.385(7) yes .
C22 C23 1.449(4) yes .
C23 C24 1.421(4) yes .
C23 C28 1.402(4) yes .
C24 C25 1.361(5) yes .
C25 C26 1.391(5) yes .
C26 C27 1.381(4) yes .
C27 C28 1.423(4) yes .
C29 C30 1.502(6) yes .
C31 C32 1.453(7) yes .
C2 H1 0.930 no .
C3 H2 0.930 no .
C4 H3 0.930 no .
C5 H4 0.930 no .
C8 H5 0.980 no .
C10 H6 0.930 no .
C11 H7 0.930 no .
C12 H8 0.930 no .
C13 H9 0.930 no .
C14 H10 0.930 no .
C15 H11 0.980 no .
C17 H12 0.930 no .
C18 H13 0.930 no .
C19 H14 0.930 no .
C20 H15 0.930 no .
C21 H16 0.930 no .
C22 H17 0.930 no .
C24 H18 0.930 no .
C25 H19 0.930 no .
C26 H20 0.930 no .
C29 H21 0.980 no .
C29 H22 0.980 no .
C30 H23 0.980 no .
C30 H24 0.980 no .
C30 H25 0.980 no .
C32 H26 0.980 no .
C32 H27 0.980 no .
C32 H28 0.980 no .

loop_
_geom_contact_atom_site_label_1
_geom_contact_atom_site_label_2
_geom_contact_distance
_geom_contact_publ_flag
_geom_contact_site_symmetry_2
Cu1 C6 3.226(3) no .
Cu1 C23 3.315(3) no .
O1 C6 3.503(4) no 3_665
O1 C7 3.007(4) no .
O1 C7 3.130(4) no 3_665
O2 C5 3.279(4) no 3_665
O2 C22 2.944(4) no .
O3 C5 2.762(4) no 3_665
O3 C8 2.687(3) no 3_665
O3 C9 2.916(4) no 3_665
O3 C10 3.514(5) no 3_665
O3 C14 3.474(4) no 3_665
O3 C29 3.485(4) no .
O4 C5 3.598(4) no 3_665
O5 C2 3.556(5) no .
O6 C27 3.522(5) no .
O8 C2 3.203(4) no .
O8 C8 3.538(4) no 3_665
O8 C14 3.377(6) no 3_665
O9 C29 3.232(5) no .
O9 C30 3.397(5) no .
O10 C14 3.412(6) no 3_665
N1 C1 3.013(4) no .
N1 C5 3.598(4) no .
N1 C10 2.934(4) no .
N2 C17 3.197(4) no .
N2 C28 2.955(4) no .
N4 C14 3.312(6) no 3_665
C1 C4 2.810(4) no .
C1 C7 3.588(4) no 3_665
C2 C5 2.745(5) no .
C3 C6 2.807(4) no .
C4 C23 3.525(5) no 3_665
C4 C28 3.516(5) no 3_665
C5 C27 3.476(5) no 3_665
C5 C28 3.250(5) no 3_665
C7 C9 3.002(4) no .
C7 C10 3.378(5) no .
C8 C17 3.040(4) no .
C8 C21 3.584(5) no .
C9 C12 2.773(5) no .
C9 C16 3.072(4) no .
C10 C13 2.772(6) no .
C10 C15 3.182(4) no .
C11 C14 2.779(6) no .
C14 C15 3.397(5) no .
C14 C16 3.376(5) no .
C16 C19 2.787(6) no .
C16 C22 2.889(4) no .
C17 C20 2.762(8) no .
C17 C22 3.370(5) no .
C18 C21 2.782(6) no .
C23 C26 2.814(5) no .
C24 C27 2.775(4) no .
C25 C28 2.787(4) no .
C26 C29 2.971(5) no .
C26 C30 3.504(5) no .
C27 C30 3.336(5) no .
Cu1 N5 2.412(3) no .
Cu1 C31 3.528(4) no .
O1 N5 3.117(4) no .
O2 N5 3.171(4) no .
O5 N5 3.505(5) no .
O5 C31 3.555(6) no .
O7 C10 3.120(6) no 2_545
O7 C11 3.476(6) no 2_545
O7 C15 3.570(5) no 2_545
O7 C21 3.491(6) no 2_545
O7 C25 3.535(6) no 4_555
O7 C26 3.490(5) no 4_555
O10 C4 3.459(4) no 2_645
O10 C12 3.223(5) no 1_545
O10 C13 3.327(5) no 1_545
N1 N5 3.360(4) no .
N2 N5 3.291(4) no .
N5 Cu1 2.412(3) no .
N5 O1 3.117(4) no .
N5 O2 3.171(4) no .
N5 O5 3.505(5) no .
N5 N1 3.360(4) no .
N5 N2 3.291(4) no .
N5 C25 3.523(4) no 3_565
C4 O10 3.459(4) no 2_655
C5 C18 3.599(5) no 4_565
C10 O7 3.120(6) no 2_555
C10 C18 3.403(5) no 4_565
C11 O7 3.476(6) no 2_555
C11 C18 3.529(5) no 4_565
C12 O10 3.223(5) no 1_565
C12 C32 3.598(8) no 2_555
C13 O10 3.327(5) no 1_565
C15 O7 3.570(5) no 2_555
C18 C5 3.599(5) no 4_464
C18 C10 3.403(5) no 4_464
C18 C11 3.529(5) no 4_464
C21 O7 3.491(6) no 2_555
C22 C24 3.413(5) no 3_565
C22 C25 3.564(5) no 3_565
C23 C23 3.538(4) no 3_565
C23 C24 3.452(5) no 3_565
C24 C22 3.413(5) no 3_565
C24 C23 3.452(5) no 3_565
C25 O7 3.535(6) no 4_454
C25 N5 3.523(4) no 3_565
C25 C22 3.564(5) no 3_565
C26 O7 3.490(5) no 4_454
C31 Cu1 3.528(4) no .
C31 O5 3.555(6) no .
C32 C12 3.598(8) no 2_545
Dy1 H1 3.2333 no .
Dy1 H4 3.5923 no 3_665
Dy1 H21 3.4285 no .
Cu1 H5 3.3011 no .
Cu1 H11 3.1038 no .
O1 H1 2.5272 no .
O2 H4 3.0998 no 3_665
O3 H4 2.4298 no 3_665
O3 H5 2.5981 no 3_665
O3 H21 2.9859 no .
O4 H4 2.8033 no 3_665
O4 H20 2.6746 no .
O4 H23 2.6424 no .
O4 H24 3.3365 no .
O4 H25 2.6600 no .
O5 H1 2.9119 no .
O8 H1 2.3825 no .
O8 H5 2.6661 no 3_665
O8 H10 2.7074 no 3_665
O8 H12 3.4374 no 3_665
O9 H10 3.3941 no 3_665
O9 H21 2.8544 no .
O9 H25 2.7039 no .
O10 H9 3.5869 no 3_665
O10 H10 2.6820 no 3_665
N1 H6 2.6623 no .
N1 H11 2.7583 no .
N2 H5 2.8040 no .
N2 H12 3.0596 no .
N4 H5 3.5412 no 3_665
N4 H10 2.6832 no 3_665
N5 H26 3.0439 no .
N5 H27 3.0721 no .
N5 H28 3.0319 no .
C1 H2 3.2682 no .
C1 H4 3.2486 no .
C2 H3 3.2414 no .
C2 H5 3.2127 no 3_665
C2 H12 3.2279 no 3_665
C3 H4 3.2197 no .
C3 H12 3.0075 no 3_665
C4 H1 3.2298 no .
C5 H2 3.2252 no .
C6 H1 3.2541 no .
C6 H3 3.2760 no .
C7 H4 2.5514 no .
C7 H5 2.6080 no .
C7 H6 3.2088 no .
C8 H6 2.6423 no .
C8 H10 2.6735 no .
C8 H12 2.8962 no .
C9 H7 3.2382 no .
C9 H9 3.2640 no .
C9 H11 2.5493 no .
C10 H5 3.2826 no .
C10 H8 3.2331 no .
C10 H10 3.2373 no .
C10 H11 2.8030 no .
C11 H9 3.2172 no .
C12 H6 3.2281 no .
C12 H10 3.2632 no .
C13 H7 3.2246 no .
C14 H5 2.5716 no .
C14 H6 3.2329 no .
C14 H8 3.2605 no .
C14 H11 3.5803 no .
C15 H6 3.1495 no .
C15 H10 3.5087 no .
C15 H12 2.6716 no .
C15 H16 2.6577 no .
C15 H17 2.5371 no .
C16 H5 2.6194 no .
C16 H10 3.2307 no .
C16 H13 3.2518 no .
C16 H15 3.2593 no .
C16 H17 2.5143 no .
C17 H2 3.4935 no 3_665
C17 H5 2.6560 no .
C17 H10 3.1703 no .
C17 H11 3.2897 no .
C17 H14 3.2326 no .
C17 H16 3.2297 no .
C17 H17 2.9927 no .
C18 H15 3.2465 no .
C19 H12 3.2292 no .
C19 H16 3.2448 no .
C20 H13 3.2506 no .
C21 H11 2.5181 no .
C21 H12 3.2332 no .
C21 H14 3.2470 no .
C21 H17 3.1952 no .
C22 H11 2.8784 no .
C22 H12 3.3007 no .
C22 H18 2.6103 no .
C23 H3 3.3187 no 3_665
C23 H19 3.2609 no .
C24 H3 3.4403 no 3_665
C24 H17 2.5967 no .
C24 H20 3.2313 no .
C26 H4 3.5983 no 3_665
C26 H18 3.2309 no .
C26 H22 2.6469 no .
C26 H23 3.0033 no .
C27 H4 2.8455 no 3_665
C27 H19 3.2344 no .
C27 H21 3.2552 no .
C27 H22 2.5584 no .
C27 H23 3.1220 no .
C28 H3 3.4604 no 3_665
C28 H4 2.9664 no 3_665
C28 H17 3.3115 no .
C28 H18 3.2548 no .
C28 H20 3.2687 no .
C29 H4 3.1519 no 3_665
C29 H20 2.6973 no .
C30 H20 2.9695 no .
H1 H2 2.3117 no .
H1 H5 3.0354 no 3_665
H1 H12 3.0765 no 3_665
H2 H3 2.3187 no .
H2 H12 2.6629 no 3_665
H3 H4 2.3041 no .
H4 H21 3.1591 no 3_665
H4 H22 2.9605 no 3_665
H5 H6 3.5455 no .
H5 H10 2.3842 no .
H5 H11 2.8491 no .
H5 H12 2.2935 no .
H6 H7 2.3367 no .
H6 H11 2.6398 no .
H7 H8 2.2824 no .
H8 H9 2.3066 no .
H9 H10 2.3606 no .
H10 H12 3.2941 no .
H11 H12 3.5854 no .
H11 H16 2.2998 no .
H11 H17 2.9494 no .
H12 H13 2.3106 no .
H12 H17 3.1378 no .
H13 H14 2.3129 no .
H14 H15 2.3165 no .
H15 H16 2.3295 no .
H16 H17 3.4630 no .
H17 H18 2.3939 no .
H18 H19 2.2813 no .
H19 H20 2.3260 no .
H20 H22 2.2695 no .
H20 H23 2.3911 no .
H20 H24 3.5009 no .
H21 H23 2.8323 no .
H21 H24 2.3428 no .
H21 H25 2.3353 no .
H22 H23 2.3353 no .
H22 H24 2.3411 no .
H22 H25 2.8295 no .
O3 H13 3.5208 no 2_544
O5 H20 2.7591 no 4_555
O5 H22 3.5271 no 4_555
O5 H23 3.5054 no 4_555
O7 H6 2.9336 no 2_545
O7 H7 3.5187 no 2_545
O7 H11 2.6300 no 2_545
O7 H16 2.6534 no 2_545
O7 H19 2.9496 no 4_555
O7 H20 2.8833 no 4_555
O7 H28 3.2007 no .
O8 H22 3.3693 no 4_555
O9 H9 3.5788 no 1_545
O9 H27 3.0441 no 2_545
O10 H3 2.6047 no 2_645
O10 H8 2.5467 no 1_545
O10 H9 2.7646 no 1_545
N3 H16 3.5836 no 2_545
N3 H19 3.3731 no 4_555
N3 H20 3.0974 no 4_555
N3 H28 3.5816 no .
N4 H9 3.5169 no 1_545
N5 H11 3.3542 no .
N5 H14 3.2190 no 4_565
N5 H18 3.1520 no 3_565
N5 H19 2.8549 no 3_565
C2 H22 3.3468 no 4_555
C2 H24 3.2594 no 4_555
C3 H8 3.5465 no 2_645
C3 H21 3.4691 no 4_555
C3 H22 3.5229 no 4_555
C3 H24 3.2528 no 4_555
C4 H8 3.2169 no 2_645
C4 H13 3.5889 no 4_565
C5 H13 2.8624 no 4_565
C6 H13 3.1343 no 4_565
C6 H14 3.5670 no 4_565
C7 H13 3.2357 no 4_565
C10 H13 3.0425 no 4_565
C11 H2 3.5086 no 2_655
C11 H13 3.3750 no 4_565
C11 H18 3.3798 no 4_565
C11 H28 3.1395 no 2_555
C12 H2 3.2743 no 2_655
C12 H3 3.2093 no 2_655
C12 H18 3.4489 no 4_565
C12 H27 3.5656 no 2_555
C12 H28 2.8263 no 2_555
C13 H9 3.4963 no 3_675
C13 H28 3.0549 no 2_555
C17 H7 3.1842 no 4_464
C18 H4 3.5389 no 4_464
C18 H6 2.9653 no 4_464
C18 H7 3.2104 no 4_464
C19 H6 3.1857 no 4_464
C20 H23 3.1694 no 3_565
C20 H26 3.3800 no 2_555
C20 H26 3.4196 no 4_464
C21 H20 3.5888 no 3_565
C21 H23 3.1725 no 3_565
C22 H7 3.4039 no 4_464
C22 H18 3.5525 no 3_565
C23 H18 3.3856 no 3_565
C24 H7 3.4063 no 4_464
C24 H8 3.1326 no 4_464
C24 H17 3.5162 no 3_565
C25 H8 3.4784 no 4_464
C25 H11 3.3961 no 3_565
C25 H17 3.5129 no 3_565
C26 H16 3.2649 no 3_565
C28 H18 3.5251 no 3_565
C29 H1 3.4202 no 4_454
C29 H2 3.2840 no 4_454
C30 H15 3.3183 no 3_565
C30 H27 3.4734 no 2_545
C31 H14 3.1253 no 4_565
C31 H18 3.2891 no 3_565
C31 H19 2.8959 no 3_565
C32 H14 3.5920 no 4_565
C32 H15 3.4385 no 4_565
C32 H19 3.5350 no 3_565
C32 H25 3.2522 no 2_555
H1 C29 3.4202 no 4_555
H1 H21 3.5660 no 4_555
H1 H22 2.6960 no 4_555
H1 H24 3.1290 no 4_555
H2 C11 3.5086 no 2_645
H2 C12 3.2743 no 2_645
H2 C29 3.2840 no 4_555
H2 H7 3.5705 no 2_645
H2 H8 3.1141 no 2_645
H2 H21 2.7702 no 4_555
H2 H22 3.0738 no 4_555
H2 H24 3.1546 no 4_555
H3 O10 2.6047 no 2_655
H3 C12 3.2093 no 2_645
H3 H8 2.4596 no 2_645
H4 C18 3.5389 no 4_565
H4 H13 2.7214 no 4_565
H6 O7 2.9336 no 2_555
H6 C18 2.9653 no 4_565
H6 C19 3.1857 no 4_565
H6 H13 2.7016 no 4_565
H6 H14 3.0741 no 4_565
H7 O7 3.5187 no 2_555
H7 C17 3.1842 no 4_565
H7 C18 3.2104 no 4_565
H7 C22 3.4039 no 4_565
H7 C24 3.4063 no 4_565
H7 H2 3.5705 no 2_655
H7 H12 3.2616 no 4_565
H7 H13 3.3052 no 4_565
H7 H17 2.7907 no 4_565
H7 H18 2.7802 no 4_565
H7 H28 3.4881 no 2_555
H8 O10 2.5467 no 1_565
H8 C3 3.5465 no 2_655
H8 C4 3.2169 no 2_655
H8 C24 3.1326 no 4_565
H8 C25 3.4784 no 4_565
H8 H2 3.1141 no 2_655
H8 H3 2.4596 no 2_655
H8 H18 2.9487 no 4_565
H8 H19 3.5432 no 4_565
H8 H27 3.4599 no 2_555
H8 H28 3.0598 no 2_555
H9 O9 3.5788 no 1_565
H9 O10 2.7646 no 1_565
H9 N4 3.5169 no 1_565
H9 C13 3.4963 no 3_675
H9 H9 2.7439 no 3_675
H9 H27 3.5057 no 2_555
H9 H28 3.3579 no 2_555
H11 O7 2.6300 no 2_555
H11 N5 3.3542 no .
H11 C25 3.3961 no 3_565
H11 H19 3.0247 no 3_565
H12 H7 3.2616 no 4_464
H13 O3 3.5208 no 2_554
H13 C4 3.5889 no 4_464
H13 C5 2.8624 no 4_464
H13 C6 3.1343 no 4_464
H13 C7 3.2357 no 4_464
H13 C10 3.0425 no 4_464
H13 C11 3.3750 no 4_464
H13 H4 2.7214 no 4_464
H13 H6 2.7016 no 4_464
H13 H7 3.3052 no 4_464
H14 N5 3.2190 no 4_464
H14 C6 3.5670 no 4_464
H14 C31 3.1253 no 4_464
H14 C32 3.5920 no 4_464
H14 H6 3.0741 no 4_464
H14 H24 3.4024 no 1_565
H14 H26 3.1494 no 4_464
H15 C30 3.3183 no 3_565
H15 C32 3.4385 no 4_464
H15 H15 3.5187 no 3_575
H15 H23 2.6902 no 3_565
H15 H25 3.1424 no 3_565
H15 H26 2.8438 no 2_555
H15 H26 2.6946 no 4_464
H15 H27 3.4721 no 4_464
H16 O7 2.6534 no 2_555
H16 N3 3.5836 no 2_555
H16 C26 3.2649 no 3_565
H16 H20 2.8354 no 3_565
H16 H23 2.6818 no 3_565
H16 H26 3.3138 no 2_555
H16 H28 3.2369 no 2_555
H17 C24 3.5162 no 3_565
H17 C25 3.5129 no 3_565
H17 H7 2.7907 no 4_464
H18 N5 3.1520 no 3_565
H18 C11 3.3798 no 4_464
H18 C12 3.4489 no 4_464
H18 C22 3.5525 no 3_565
H18 C23 3.3856 no 3_565
H18 C28 3.5251 no 3_565
H18 C31 3.2891 no 3_565
H18 H7 2.7802 no 4_464
H18 H8 2.9487 no 4_464
H19 O7 2.9496 no 4_454
H19 N3 3.3731 no 4_454
H19 N5 2.8549 no 3_565
H19 C31 2.8959 no 3_565
H19 C32 3.5350 no 3_565
H19 H8 3.5432 no 4_464
H19 H11 3.0247 no 3_565
H19 H27 3.2590 no 3_565
H20 O5 2.7591 no 4_454
H20 O7 2.8833 no 4_454
H20 N3 3.0974 no 4_454
H20 C21 3.5888 no 3_565
H20 H16 2.8354 no 3_565
H21 C3 3.4691 no 4_454
H21 H1 3.5660 no 4_454
H21 H2 2.7702 no 4_454
H22 O5 3.5271 no 4_454
H22 O8 3.3693 no 4_454
H22 C2 3.3468 no 4_454
H22 C3 3.5229 no 4_454
H22 H1 2.6960 no 4_454
H22 H2 3.0738 no 4_454
H23 O5 3.5054 no 4_454
H23 C20 3.1694 no 3_565
H23 C21 3.1725 no 3_565
H23 H15 2.6902 no 3_565
H23 H16 2.6818 no 3_565
H24 C2 3.2594 no 4_454
H24 C3 3.2528 no 4_454
H24 H1 3.1290 no 4_454
H24 H2 3.1546 no 4_454
H24 H14 3.4024 no 1_545
H25 C32 3.2522 no 2_545
H25 H15 3.1424 no 3_565
H25 H26 3.1217 no 2_545
H25 H27 2.5342 no 2_545
H26 C20 3.3800 no 2_545
H26 C20 3.4196 no 4_565
H26 H14 3.1494 no 4_565
H26 H15 2.8438 no 2_545
H26 H15 2.6946 no 4_565
H26 H16 3.3138 no 2_545
H26 H25 3.1217 no 2_555
H27 O9 3.0441 no 2_555
H27 C12 3.5656 no 2_545
H27 C30 3.4734 no 2_555
H27 H8 3.4599 no 2_545
H27 H9 3.5057 no 2_545
H27 H15 3.4721 no 4_565
H27 H19 3.2590 no 3_565
H27 H25 2.5342 no 2_555
H28 O7 3.2007 no .
H28 N3 3.5816 no .
H28 C11 3.1395 no 2_545
H28 C12 2.8263 no 2_545
H28 C13 3.0549 no 2_545
H28 H7 3.4881 no 2_545
H28 H8 3.0598 no 2_545
H28 H9 3.3579 no 2_545
H28 H16 3.2369 no 2_545

loop_
_geom_torsion_atom_site_label_1
_geom_torsion_atom_site_label_2
_geom_torsion_atom_site_label_3
_geom_torsion_atom_site_label_4
_geom_torsion
_geom_torsion_publ_flag
_geom_torsion_site_symmetry_3
_geom_torsion_site_symmetry_4
O1 Dy1 O2 Cu1 -3.55(8) no . .
O1 Dy1 O2 C28 163.14(19) no . .
O2 Dy1 O1 Cu1 3.49(8) no . .
O2 Dy1 O1 C1 -178.2(2) no . .
O1 Dy1 O3 C7 -8.76(14) no . 3_665
O3 Dy1 O1 Cu1 101.49(9) no . .
O3 Dy1 O1 C1 -80.19(18) no . .
O1 Dy1 O4 C27 -28.9(2) no . .
O1 Dy1 O4 C29 129.40(13) no . .
O4 Dy1 O1 Cu1 27.11(15) no . .
O4 Dy1 O1 C1 -154.56(16) no . .
O1 Dy1 O5 N3 138.69(18) no . .
O5 Dy1 O1 Cu1 -105.19(11) no . .
O5 Dy1 O1 C1 73.13(19) no . .
O1 Dy1 O6 N3 -57.6(3) no . .
O6 Dy1 O1 Cu1 -65.34(12) no . .
O6 Dy1 O1 C1 112.98(19) no . .
O1 Dy1 O8 N4 176.17(14) no . .
O8 Dy1 O1 Cu1 -176.15(10) no . .
O8 Dy1 O1 C1 2.2(2) no . .
O1 Dy1 O9 N4 4.7(3) no . .
O9 Dy1 O1 Cu1 -176.58(15) no . .
O9 Dy1 O1 C1 1.7(3) no . .
O1 Dy1 N3 O5 -41.90(17) no . .
O1 Dy1 N3 O6 130.14(15) no . .
N3 Dy1 O1 Cu1 -87.84(10) no . .
N3 Dy1 O1 C1 90.48(19) no . .
O1 Dy1 N4 O8 -4.53(17) no . .
O1 Dy1 N4 O9 -177.06(11) no . .
N4 Dy1 O1 Cu1 -174.12(8) no . .
N4 Dy1 O1 C1 4.2(3) no . .
O2 Dy1 O3 C7 58.64(14) no . 3_665
O3 Dy1 O2 Cu1 -84.37(10) no . .
O3 Dy1 O2 C28 82.32(17) no . .
O2 Dy1 O4 C27 -4.78(14) no . .
O2 Dy1 O4 C29 153.52(18) no . .
O4 Dy1 O2 Cu1 -163.88(13) no . .
O4 Dy1 O2 C28 2.81(15) no . .
O2 Dy1 O5 N3 73.59(18) no . .
O5 Dy1 O2 Cu1 71.72(12) no . .
O5 Dy1 O2 C28 -121.59(17) no . .
O2 Dy1 O6 N3 -118.4(3) no . .
O6 Dy1 O2 Cu1 120.03(12) no . .
O6 Dy1 O2 C28 -73.28(18) no . .
O2 Dy1 O9 N4 -175.37(11) no . .
O9 Dy1 O2 Cu1 176.51(13) no . .
O9 Dy1 O2 C28 -16.8(3) no . .
O2 Dy1 N3 O5 -110.80(15) no . .
O2 Dy1 N3 O6 61.24(16) no . .
N3 Dy1 O2 Cu1 96.95(11) no . .
N3 Dy1 O2 C28 -96.36(17) no . .
O3 Dy1 O4 C27 -103.63(16) no . .
O3 Dy1 O4 C29 54.66(15) no . .
O4 Dy1 O3 C7 123.23(15) no . 3_665
O3 Dy1 O5 N3 -159.41(12) no . .
O5 Dy1 O3 C7 -70.3(3) no . 3_665
O3 Dy1 O6 N3 155.65(13) no . .
O6 Dy1 O3 C7 142.0(3) no . 3_665
O3 Dy1 O8 N4 -101.36(14) no . .
O8 Dy1 O3 C7 -106.09(14) no . 3_665
O3 Dy1 O9 N4 84.40(16) no . .
O9 Dy1 O3 C7 -157.68(14) no . 3_665
O3 Dy1 N4 O8 76.83(13) no . .
O3 Dy1 N4 O9 -95.70(13) no . .
N4 Dy1 O3 C7 -131.96(14) no . 3_665
O4 Dy1 O5 N3 3.7(3) no . .
O5 Dy1 O4 C27 84.89(19) no . .
O5 Dy1 O4 C29 -116.82(17) no . .
O4 Dy1 O6 N3 174.9(3) no . .
O6 Dy1 O4 C27 84.27(19) no . .
O6 Dy1 O4 C29 -117.44(18) no . .
O4 Dy1 O8 N4 -26.6(2) no . .
O8 Dy1 O4 C27 -178.67(14) no . .
O8 Dy1 O4 C29 -20.4(2) no . .
O4 Dy1 O9 N4 166.51(18) no . .
O9 Dy1 O4 C27 163.41(18) no . .
O9 Dy1 O4 C29 -38.30(15) no . .
O4 Dy1 N3 O5 -176.99(14) no . .
O4 Dy1 N3 O6 -4.95(17) no . .
N3 Dy1 O4 C27 86.55(17) no . .
N3 Dy1 O4 C29 -115.16(16) no . .
O4 Dy1 N4 O8 158.83(12) no . .
O4 Dy1 N4 O9 -13.70(15) no . .
N4 Dy1 O4 C27 169.44(15) no . .
N4 Dy1 O4 C29 -32.27(17) no . .
O5 Dy1 O6 N3 -4.43(17) no . .
O6 Dy1 O5 N3 4.45(16) no . .
O5 Dy1 O8 N4 96.72(16) no . .
O8 Dy1 O5 N3 -121.86(19) no . .
O5 Dy1 O9 N4 -65.23(17) no . .
O9 Dy1 O5 N3 -70.94(18) no . .
O5 Dy1 N3 O5 -0.00(18) no . .
O5 Dy1 N3 O6 172.0(4) no . .
N3 Dy1 O5 N3 0.00(17) no . .
O5 Dy1 N4 O8 -76.01(13) no . .
O5 Dy1 N4 O9 111.46(15) no . .
N4 Dy1 O5 N3 -94.90(18) no . .
O6 Dy1 O8 N4 55.28(17) no . .
O8 Dy1 O6 N3 48.2(3) no . .
O6 Dy1 O9 N4 -117.22(18) no . .
O9 Dy1 O6 N3 92.5(2) no . .
O6 Dy1 N3 O5 -172.0(4) no . .
O6 Dy1 N3 O6 -0.0(3) no . .
N3 Dy1 O6 N3 -0.00(17) no . .
O6 Dy1 N4 O8 -127.48(14) no . .
O6 Dy1 N4 O9 59.99(15) no . .
N4 Dy1 O6 N3 69.7(2) no . .
O8 Dy1 O9 N4 4.20(13) no . .
O9 Dy1 O8 N4 -4.12(13) no . .
O8 Dy1 N3 O5 54.07(16) no . .
O8 Dy1 N3 O6 -133.89(16) no . .
N3 Dy1 O8 N4 74.62(15) no . .
O8 Dy1 N4 O8 -0.00(15) no . .
O8 Dy1 N4 O9 -172.5(3) no . .
N4 Dy1 O8 N4 -0.00(13) no . .
O9 Dy1 N3 O5 106.08(16) no . .
O9 Dy1 N3 O6 -81.88(16) no . .
N3 Dy1 O9 N4 -90.40(17) no . .
O9 Dy1 N4 O8 172.5(3) no . .
O9 Dy1 N4 O9 0.00(17) no . .
N4 Dy1 O9 N4 -0.00(14) no . .
N3 Dy1 N4 O8 -102.54(14) no . .
N3 Dy1 N4 O9 84.93(14) no . .
N4 Dy1 N3 O5 79.86(16) no . .
N4 Dy1 N3 O6 -108.11(16) no . .
O1 Cu1 O2 Dy1 3.95(9) no . .
O1 Cu1 O2 C28 -162.67(19) no . .
O2 Cu1 O1 Dy1 -3.83(9) no . .
O2 Cu1 O1 C1 177.59(17) no . .
O1 Cu1 N1 C7 17.71(18) no . .
O1 Cu1 N1 C8 168.76(15) no . .
N1 Cu1 O1 Dy1 -169.60(10) no . .
N1 Cu1 O1 C1 11.82(17) no . .
O2 Cu1 N2 C15 173.75(14) no . .
O2 Cu1 N2 C22 1.3(2) no . .
N2 Cu1 O2 Dy1 176.15(10) no . .
N2 Cu1 O2 C28 9.53(18) no . .
N1 Cu1 N2 C15 -20.28(14) no . .
N1 Cu1 N2 C22 167.3(2) no . .
N2 Cu1 N1 C7 -153.57(18) no . .
N2 Cu1 N1 C8 -2.52(15) no . .
Dy1 O1 C1 C2 -18.4(4) no . .
Dy1 O1 C1 C6 160.02(16) no . .
Cu1 O1 C1 C2 159.67(16) no . .
Cu1 O1 C1 C6 -21.9(4) no . .
Dy1 O2 C28 C23 -178.55(16) no . .
Dy1 O2 C28 C27 -0.5(4) no . .
Cu1 O2 C28 C23 -14.6(4) no . .
Cu1 O2 C28 C27 163.37(15) no . .
Dy1 O3 C7 N1 109.5(3) no 3_665 3_665
Dy1 O3 C7 C6 -75.8(3) no 3_665 3_665
Dy1 O4 C27 C26 -175.9(3) no . .
Dy1 O4 C27 C28 6.3(4) no . .
Dy1 O4 C29 C30 104.1(3) no . .
C27 O4 C29 C30 -97.6(3) no . .
C29 O4 C27 C26 24.9(5) no . .
C29 O4 C27 C28 -152.9(3) no . .
Dy1 O5 N3 Dy1 -0.0 no . .
Dy1 O5 N3 O6 -7.3(4) no . .
Dy1 O5 N3 O7 172.3(3) no . .
Dy1 O6 N3 Dy1 0.0 no . .
Dy1 O6 N3 O5 7.3(4) no . .
Dy1 O6 N3 O7 -172.4(3) no . .
Dy1 O8 N4 Dy1 0.0 no . .
Dy1 O8 N4 O9 6.9(3) no . .
Dy1 O8 N4 O10 -176.9(3) no . .
Dy1 O9 N4 Dy1 0.0 no . .
Dy1 O9 N4 O8 -7.1(3) no . .
Dy1 O9 N4 O10 176.7(3) no . .
Cu1 N1 C7 O3 148.38(19) no . 3_665
Cu1 N1 C7 C6 -37.0(3) no . .
Cu1 N1 C8 C9 143.28(16) no . .
Cu1 N1 C8 C15 23.4(3) no . .
C7 N1 C8 C9 -64.0(3) no . .
C7 N1 C8 C15 176.1(2) no . .
C8 N1 C7 O3 -1.9(4) no . 3_665
C8 N1 C7 C6 172.7(2) no . .
Cu1 N2 C15 C8 37.1(2) no . .
Cu1 N2 C15 C16 160.83(15) no . .
Cu1 N2 C22 C23 -7.7(4) no . .
C15 N2 C22 C23 -179.3(2) no . .
C22 N2 C15 C8 -150.1(3) no . .
C22 N2 C15 C16 -26.3(4) no . .
O1 C1 C2 C3 179.0(3) no . .
O1 C1 C6 C5 -178.5(3) no . .
O1 C1 C6 C7 3.5(5) no . .
C2 C1 C6 C5 -0.1(4) no . .
C2 C1 C6 C7 -178.1(3) no . .
C6 C1 C2 C3 0.5(5) no . .
C1 C2 C3 C4 -0.4(5) no . .
C2 C3 C4 C5 -0.2(5) no . .
C3 C4 C5 C6 0.6(5) no . .
C4 C5 C6 C1 -0.4(5) no . .
C4 C5 C6 C7 177.8(3) no . .
C1 C6 C7 O3 -156.3(3) no . 3_665
C1 C6 C7 N1 28.9(4) no . .
C5 C6 C7 O3 25.7(4) no . 3_665
C5 C6 C7 N1 -149.2(3) no . .
N1 C8 C9 C10 -42.4(4) no . .
N1 C8 C9 C14 141.0(3) no . .
N1 C8 C15 N2 -38.4(3) no . .
N1 C8 C15 C16 -165.33(18) no . .
C9 C8 C15 N2 -160.95(19) no . .
C9 C8 C15 C16 72.1(3) no . .
C15 C8 C9 C10 77.4(3) no . .
C15 C8 C9 C14 -99.3(3) no . .
C8 C9 C10 C11 -178.8(3) no . .
C8 C9 C14 C13 177.9(3) no . .
C10 C9 C14 C13 1.2(5) no . .
C14 C9 C10 C11 -2.1(5) no . .
C9 C10 C11 C12 0.9(6) no . .
C10 C11 C12 C13 1.3(6) no . .
C11 C12 C13 C14 -2.2(6) no . .
C12 C13 C14 C9 0.9(6) no . .
N2 C15 C16 C17 -67.0(3) no . .
N2 C15 C16 C21 119.2(3) no . .
C8 C15 C16 C17 55.3(3) no . .
C8 C15 C16 C21 -118.5(3) no . .
C15 C16 C17 C18 -174.7(3) no . .
C15 C16 C21 C20 172.4(3) no . .
C17 C16 C21 C20 -1.5(5) no . .
C21 C16 C17 C18 -0.9(5) no . .
C16 C17 C18 C19 2.2(5) no . .
C17 C18 C19 C20 -1.1(6) no . .
C18 C19 C20 C21 -1.3(7) no . .
C19 C20 C21 C16 2.6(7) no . .
N2 C22 C23 C24 -170.9(3) no . .
N2 C22 C23 C28 4.5(5) no . .
C22 C23 C24 C25 173.4(3) no . .
C22 C23 C28 O2 7.3(5) no . .
C22 C23 C28 C27 -170.7(3) no . .
C24 C23 C28 O2 -177.3(3) no . .
C24 C23 C28 C27 4.8(4) no . .
C28 C23 C24 C25 -2.2(5) no . .
C23 C24 C25 C26 -1.4(5) no . .
C24 C25 C26 C27 2.5(5) no . .
C25 C26 C27 O4 -177.5(3) no . .
C25 C26 C27 C28 0.1(5) no . .
O4 C27 C28 O2 -4.0(4) no . .
O4 C27 C28 C23 174.1(3) no . .
C26 C27 C28 O2 178.1(3) no . .
C26 C27 C28 C23 -3.8(5) no . .
